data_1562161
loop_
_publ_author_name
'Mesbah, Adel'
'Stojko, Wojciech'
'Leb\`egue, S\'ebastien'
'Malliakas, Christos D.'
'Frazer, Laszlo'
'Ibers, James A.'

_publ_section_title
;
 The U5+ compound Ba9Ag10U4S24: Synthesis, structure, and electronic
 properties
;
_journal_name_full 'Journal of Solid State Chemistry'
_journal_page_first 398
_journal_page_last 404
_journal_paper_doi 10.1016/j.jssc.2014.10.014
_journal_volume 221
_journal_year 2015
_chemical_formula_sum 'Ag10 Ba9 S24 U4'
_chemical_formula_weight 4036.32
_space_group_crystal_system tetragonal
_space_group_IT_number 108
_space_group_name_Hall 'I 4 -2c'
_space_group_name_H-M_alt 'I 4 c m'
_atom_sites_solution_hydrogens .
_cell_angle_alpha 90
_cell_angle_beta 90
_cell_angle_gamma 90
_cell_formula_units_Z 4
_cell_length_a 13.9189(6)
_cell_length_b 13.9189(6)
_cell_length_c 23.7641(11)
_cell_measurement_reflns_used 9937
_cell_measurement_temperature 100(2)
_cell_measurement_theta_max 60.896
_cell_measurement_theta_min 6.783
_cell_volume 4604.0(4)
_computing_structure_refinement 'SHELXL-2013 (Sheldrick, 2013)'
_diffrn_ambient_temperature 100(2)
_diffrn_measured_fraction_theta_full 0.998
_diffrn_measured_fraction_theta_max 1.000
_diffrn_measurement_device_type 'bruker apex II'
_diffrn_measurement_method ' omega and phi scans'
_diffrn_radiation_type MoK\a
_diffrn_radiation_wavelength 0.71073
_diffrn_reflns_av_R_equivalents 0.0459
_diffrn_reflns_av_unetI/netI 0.0243
_diffrn_reflns_Laue_measured_fraction_full 0.998
_diffrn_reflns_Laue_measured_fraction_max 1.000
_diffrn_reflns_limit_h_max 19
_diffrn_reflns_limit_h_min -17
_diffrn_reflns_limit_k_max 19
_diffrn_reflns_limit_k_min -19
_diffrn_reflns_limit_l_max 33
_diffrn_reflns_limit_l_min -33
_diffrn_reflns_number 45064
_diffrn_reflns_point_group_measured_fraction_full 0.999
_diffrn_reflns_point_group_measured_fraction_max 1.000
_diffrn_reflns_theta_full 25.242
_diffrn_reflns_theta_max 30.548
_diffrn_reflns_theta_min 1.696
_exptl_absorpt_coefficient_mu 26.796
_exptl_absorpt_correction_T_max 0.342
_exptl_absorpt_correction_T_min 0.218
_exptl_absorpt_correction_type numerical
_exptl_absorpt_process_details 'face indexed (SADABS; Sheldrick), 2008'
_exptl_crystal_colour black
_exptl_crystal_density_diffrn 5.823
_exptl_crystal_description block
_exptl_crystal_F_000 6904
_exptl_crystal_size_max 0.067
_exptl_crystal_size_mid 0.055
_exptl_crystal_size_min 0.041
_refine_diff_density_max 3.828
_refine_diff_density_min -2.860
_refine_diff_density_rms 0.261
_refine_ls_abs_structure_details
;
 Flack x determined using 1629 quotients [(I+)-(I-)]/[(I+)+(I-)]
 (Parsons and Flack (2004), Acta Cryst. A60, s61).
;
_refine_ls_abs_structure_Flack 0.001(4)
_refine_ls_extinction_coef 0.000095(4)
_refine_ls_extinction_expression Fc^*^=kFc[1+0.001xFc^2^\l^3^/sin(2\q)]^-1/4^
_refine_ls_extinction_method SHELXL
_refine_ls_goodness_of_fit_ref 1.610
_refine_ls_hydrogen_treatment undef
_refine_ls_matrix_type full
_refine_ls_number_parameters 129
_refine_ls_number_reflns 3714
_refine_ls_number_restraints 1
_refine_ls_restrained_S_all 1.609
_refine_ls_R_factor_all 0.0257
_refine_ls_R_factor_gt 0.0227
_refine_ls_shift/su_max 0.000
_refine_ls_shift/su_mean 0.000
_refine_ls_structure_factor_coef Fsqd
_refine_ls_weighting_details
;
 w=1/[\s^2^(Fo^2^)+(0.0100P)^2^]
 where P=(1.0000Fo^2^+0.0000Fc^2^)
;
_refine_ls_weighting_scheme calc
_refine_ls_wR_factor_gt 0.0447
_refine_ls_wR_factor_ref 0.0454
_reflns_Friedel_coverage 0.953
_reflns_Friedel_fraction_full 0.999
_reflns_Friedel_fraction_max 1.000
_reflns_number_gt 3492
_reflns_number_total 3714
_reflns_threshold_expression 'I > 2\s(I)'
_cod_data_source_file JSSC-2015-221-398.cif
_cod_data_source_block 1
_cod_original_cell_volume 4604.0(5)
_cod_database_code 1562161
_shelx_space_group_comment
;
The symmetry employed for this shelxl refinement is uniquely defined
by the following loop, which should always be used as a source of
symmetry information in preference to the above space-group names.
They are only intended as comments.
;
_shelx_estimated_absorpt_t_min 0.267
_shelx_estimated_absorpt_t_max 0.406
_shelxl_version_number 2013-2

loop_
_space_group_symop_operation_xyz
'x, y, z'
'-x, -y, z'
'-y, x, z'
'y, -x, z'
'x, -y, z+1/2'
'-x, y, z+1/2'
'-y, -x, z+1/2'
'y, x, z+1/2'
'x+1/2, y+1/2, z+1/2'
'-x+1/2, -y+1/2, z+1/2'
'-y+1/2, x+1/2, z+1/2'
'y+1/2, -x+1/2, z+1/2'
'x+1/2, -y+1/2, z+1'
'-x+1/2, y+1/2, z+1'
'-y+1/2, -x+1/2, z+1'
'y+1/2, x+1/2, z+1'

loop_
_atom_site_label
_atom_site_type_symbol
_atom_site_fract_x
_atom_site_fract_y
_atom_site_fract_z
_atom_site_U_iso_or_equiv
_atom_site_adp_type
_atom_site_occupancy
_atom_site_site_symmetry_order
_atom_site_calc_flag
_atom_site_refinement_flags_posn
_atom_site_refinement_flags_adp
_atom_site_refinement_flags_occupancy
_atom_site_disorder_assembly
_atom_site_disorder_group
U1 U 0.24592(4) 0.74592(4) 0.24745(4) 0.00621(12) Uani 1 2 d S T P . .
U2 U 0.5000 0.0000 0.00835(3) 0.00625(19) Uani 1 4 d S T P . .
U3 U 0.0000 0.0000 0.00000(5) 0.00487(13) Uani 1 4 d S T P . .
Ba1 Ba 0.04855(5) 0.22771(5) 0.09674(3) 0.00561(15) Uani 1 1 d . . . . .
Ba2 Ba 0.22958(5) 0.04792(5) 0.40586(3) 0.00559(15) Uani 1 1 d . . . . .
Ba3 Ba 0.0000 0.0000 0.24750(7) 0.0083(2) Uani 1 4 d S T P . .
Ag1 Ag 0.00046(8) 0.29028(5) 0.24943(5) 0.01171(14) Uani 1 1 d . . . . .
Ag2 Ag 0.17756(5) 0.67756(5) 0.00043(7) 0.0112(2) Uani 1 2 d S T P . .
Ag3 Ag 0.68287(7) 0.18287(7) 0.36661(6) 0.0218(3) Uani 1 2 d S T P . .
Ag4 Ag 0.5000 0.0000 0.16188(9) 0.0207(5) Uani 1 4 d S T P . .
Ag5 Ag 0.5000 0.0000 0.32477(10) 0.0293(6) Uani 1 4 d S T P . .
S1 S 0.1146(2) 0.1832(2) 0.31469(12) 0.0065(6) Uani 1 1 d . . . . .
S2 S 0.15696(14) 0.10304(14) 0.00009(15) 0.0060(4) Uani 1 1 d . . . . .
S3 S 0.1897(2) 0.1109(2) 0.18474(12) 0.0081(6) Uani 1 1 d . . . . .
S4 S 0.0944(2) 0.5944(2) 0.08465(18) 0.0087(8) Uani 1 2 d S T P . .
S5 S 0.1273(2) 0.6273(2) 0.30878(18) 0.0072(8) Uani 1 2 d S T P . .
S6 S 0.5839(2) 0.0839(2) 0.42257(17) 0.0076(8) Uani 1 2 d S T P . .
S7 S 0.63253(14) 0.13253(14) 0.0029(2) 0.0065(6) Uani 1 2 d S T P . .
S8 S 0.6341(2) 0.1341(2) 0.19230(18) 0.0064(8) Uani 1 2 d S T P . .
S9 S 0.0000 0.0000 0.1068(2) 0.0048(11) Uani 1 4 d S T P . .
S10 S 0.0000 0.0000 0.3931(2) 0.0083(12) Uani 1 4 d S T P . .

loop_
_atom_site_aniso_label
_atom_site_aniso_U_11
_atom_site_aniso_U_22
_atom_site_aniso_U_33
_atom_site_aniso_U_23
_atom_site_aniso_U_13
_atom_site_aniso_U_12
U1 0.00594(14) 0.00594(14) 0.0067(3) 0.00107(16) 0.00107(16) 0.00129(17)
U2 0.00576(19) 0.00576(19) 0.0072(5) 0.000 0.000 -0.0010(3)
U3 0.00461(17) 0.00461(17) 0.0054(3) 0.000 0.000 0.000
Ba1 0.0062(3) 0.0049(3) 0.0057(3) -0.0003(3) 0.0001(3) -0.0007(3)
Ba2 0.0049(3) 0.0060(3) 0.0059(3) 0.0000(2) 0.0002(3) 0.0000(3)
Ba3 0.0084(3) 0.0084(3) 0.0083(5) 0.000 0.000 0.000
Ag1 0.0074(3) 0.0173(4) 0.0105(3) -0.0015(4) 0.0021(3) -0.0019(4)
Ag2 0.0084(3) 0.0084(3) 0.0167(5) 0.0010(5) 0.0010(5) 0.0021(4)
Ag3 0.0196(4) 0.0196(4) 0.0260(7) 0.0118(4) 0.0118(4) 0.0074(5)
Ag4 0.0198(7) 0.0198(7) 0.0225(10) 0.000 0.000 -0.0041(8)
Ag5 0.0230(8) 0.0230(8) 0.0420(15) 0.000 0.000 0.0179(9)
S1 0.0063(14) 0.0060(14) 0.0072(13) 0.0012(11) 0.0004(11) -0.0007(11)
S2 0.0048(10) 0.0056(10) 0.0076(10) 0.0029(14) -0.0017(13) 0.0000(7)
S3 0.0091(15) 0.0069(15) 0.0082(14) -0.0011(11) -0.0002(11) 0.0007(12)
S4 0.0091(12) 0.0091(12) 0.0080(18) -0.0012(11) -0.0012(11) 0.0026(15)
S5 0.0066(13) 0.0066(13) 0.0083(19) 0.0015(11) 0.0015(11) -0.0005(16)
S6 0.0075(12) 0.0075(12) 0.0078(19) 0.0015(11) 0.0015(11) 0.0002(15)
S7 0.0061(8) 0.0061(8) 0.0075(15) -0.0019(14) -0.0019(14) -0.0012(11)
S8 0.0064(13) 0.0064(13) 0.0062(18) 0.0001(11) 0.0001(11) 0.0011(16)
S9 0.0034(18) 0.0034(18) 0.008(2) 0.000 0.000 0.000
S10 0.009(2) 0.009(2) 0.007(2) 0.000 0.000 0.000

loop_
_atom_type_symbol
_atom_type_description
_atom_type_scat_dispersion_real
_atom_type_scat_dispersion_imag
_atom_type_scat_source
S S 0.1246 0.1234 'International Tables Vol C Tables 4.2.6.8 and 6.1.1.4'
Ag Ag -0.8971 1.1015 'International Tables Vol C Tables 4.2.6.8 and 6.1.1.4'
Ba Ba -0.3244 2.2819 'International Tables Vol C Tables 4.2.6.8 and 6.1.1.4'
U U -9.6767 9.6646 'International Tables Vol C Tables 4.2.6.8 and 6.1.1.4'

loop_
_geom_angle_atom_site_label_1
_geom_angle_atom_site_label_2
_geom_angle_atom_site_label_3
_geom_angle
_geom_angle_site_symmetry_1
_geom_angle_site_symmetry_3
S3 U1 S3 100.05(14) 14_554 4_565
S3 U1 S1 81.59(7) 14_554 14_554
S3 U1 S1 178.35(12) 4_565 14_554
S3 U1 S1 178.35(12) 14_554 4_565
S3 U1 S1 81.59(7) 4_565 4_565
S1 U1 S1 96.77(13) 14_554 4_565
S3 U1 S8 87.41(9) 14_554 2_665
S3 U1 S8 87.41(9) 4_565 2_665
S1 U1 S8 92.46(9) 14_554 2_665
S1 U1 S8 92.46(9) 4_565 2_665
S3 U1 S5 94.46(9) 14_554 .
S3 U1 S5 94.46(9) 4_565 .
S1 U1 S5 85.60(9) 14_554 .
S1 U1 S5 85.60(9) 4_565 .
S8 U1 S5 177.07(16) 2_665 .
S3 U1 Ag3 129.96(7) 14_554 2_665
S3 U1 Ag3 129.96(7) 4_565 2_665
S1 U1 Ag3 48.39(7) 14_554 2_665
S1 U1 Ag3 48.39(7) 4_565 2_665
S8 U1 Ag3 92.70(10) 2_665 2_665
S5 U1 Ag3 84.37(10) . 2_665
S3 U1 Ag1 48.14(7) 14_554 15_554
S3 U1 Ag1 104.32(8) 4_565 15_554
S1 U1 Ag1 76.92(7) 14_554 15_554
S1 U1 Ag1 131.75(8) 4_565 15_554
S8 U1 Ag1 135.08(6) 2_665 15_554
S5 U1 Ag1 46.54(5) . 15_554
Ag3 U1 Ag1 110.11(4) 2_665 15_554
S3 U1 Ag1 104.32(8) 14_554 2_565
S3 U1 Ag1 48.14(7) 4_565 2_565
S1 U1 Ag1 131.75(8) 14_554 2_565
S1 U1 Ag1 76.92(7) 4_565 2_565
S8 U1 Ag1 135.08(6) 2_665 2_565
S5 U1 Ag1 46.54(5) . 2_565
Ag3 U1 Ag1 110.11(4) 2_665 2_565
Ag1 U1 Ag1 73.27(3) 15_554 2_565
S3 U1 Ag1 132.09(8) 14_554 4_565
S3 U1 Ag1 77.85(7) 4_565 4_565
S1 U1 Ag1 100.91(7) 14_554 4_565
S1 U1 Ag1 47.94(7) 4_565 4_565
S8 U1 Ag1 44.84(6) 2_665 4_565
S5 U1 Ag1 133.42(6) . 4_565
Ag3 U1 Ag1 67.99(3) 2_665 4_565
Ag1 U1 Ag1 177.82(4) 15_554 4_565
Ag1 U1 Ag1 108.27(2) 2_565 4_565
S3 U1 Ag1 77.85(7) 14_554 14_554
S3 U1 Ag1 132.09(8) 4_565 14_554
S1 U1 Ag1 47.94(7) 14_554 14_554
S1 U1 Ag1 100.91(7) 4_565 14_554
S8 U1 Ag1 44.84(6) 2_665 14_554
S5 U1 Ag1 133.42(6) . 14_554
Ag3 U1 Ag1 67.99(3) 2_665 14_554
Ag1 U1 Ag1 108.27(2) 15_554 14_554
Ag1 U1 Ag1 177.82(4) 2_565 14_554
Ag1 U1 Ag1 70.15(3) 4_565 14_554
S4 U2 S4 91.4(2) 4 3_655
S4 U2 S7 91.97(8) 4 2_655
S4 U2 S7 91.97(8) 3_655 2_655
S4 U2 S7 91.97(8) 4 .
S4 U2 S7 91.97(8) 3_655 .
S7 U2 S7 174.4(2) 2_655 .
S4 U2 S6 95.26(10) 4 12_554
S4 U2 S6 173.33(16) 3_655 12_554
S7 U2 S6 87.81(9) 2_655 12_554
S7 U2 S6 87.81(9) . 12_554
S4 U2 S6 173.33(16) 4 11_544
S4 U2 S6 95.26(10) 3_655 11_544
S7 U2 S6 87.81(8) 2_655 11_544
S7 U2 S6 87.81(8) . 11_544
S6 U2 S6 78.06(19) 12_554 11_544
S4 U2 Ag2 47.38(10) 4 4
S4 U2 Ag2 138.79(10) 3_655 4
S7 U2 Ag2 89.849(6) 2_655 4
S7 U2 Ag2 89.849(6) . 4
S6 U2 Ag2 47.89(10) 12_554 4
S6 U2 Ag2 125.95(10) 11_544 4
S4 U2 Ag2 138.79(10) 4 3_655
S4 U2 Ag2 47.38(10) 3_655 3_655
S7 U2 Ag2 89.849(6) 2_655 3_655
S7 U2 Ag2 89.849(6) . 3_655
S6 U2 Ag2 125.95(10) 12_554 3_655
S6 U2 Ag2 47.89(10) 11_544 3_655
Ag2 U2 Ag2 173.84(6) 4 3_655
S4 U2 Ag4 45.70(10) 4 .
S4 U2 Ag4 45.70(10) 3_655 .
S7 U2 Ag4 92.82(11) 2_655 .
S7 U2 Ag4 92.82(11) . .
S6 U2 Ag4 140.97(9) 12_554 .
S6 U2 Ag4 140.97(9) 11_544 .
Ag2 U2 Ag4 93.08(3) 4 .
Ag2 U2 Ag4 93.08(3) 3_655 .
S4 U2 Ba1 46.062(11) 4 3_655
S4 U2 Ba1 91.43(7) 3_655 3_655
S7 U2 Ba1 137.96(7) 2_655 3_655
S7 U2 Ba1 45.92(8) . 3_655
S6 U2 Ba1 93.20(6) 12_554 3_655
S6 U2 Ba1 133.493(17) 11_544 3_655
Ag2 U2 Ba1 61.599(19) 4 3_655
Ag2 U2 Ba1 121.81(2) 3_655 3_655
Ag4 U2 Ba1 61.383(14) . 3_655
S4 U2 Ba1 91.43(7) 4 13_554
S4 U2 Ba1 46.062(11) 3_655 13_554
S7 U2 Ba1 137.96(7) 2_655 13_554
S7 U2 Ba1 45.92(8) . 13_554
S6 U2 Ba1 133.493(17) 12_554 13_554
S6 U2 Ba1 93.20(6) 11_544 13_554
Ag2 U2 Ba1 121.81(2) 4 13_554
Ag2 U2 Ba1 61.599(19) 3_655 13_554
Ag4 U2 Ba1 61.383(14) . 13_554
Ba1 U2 Ba1 60.281(19) 3_655 13_554
S4 U2 Ba1 91.43(7) 4 4
S4 U2 Ba1 46.062(11) 3_655 4
S7 U2 Ba1 45.92(8) 2_655 4
S7 U2 Ba1 137.96(7) . 4
S6 U2 Ba1 133.493(17) 12_554 4
S6 U2 Ba1 93.20(6) 11_544 4
Ag2 U2 Ba1 121.81(2) 4 4
Ag2 U2 Ba1 61.599(19) 3_655 4
Ag4 U2 Ba1 61.383(14) . 4
Ba1 U2 Ba1 122.77(3) 3_655 4
Ba1 U2 Ba1 92.12(2) 13_554 4
S9 U3 S10 180.0 . 5_554
S9 U3 S2 89.95(9) . .
S10 U3 S2 90.05(9) 5_554 .
S9 U3 S2 89.95(9) . 2
S10 U3 S2 90.05(9) 5_554 2
S2 U3 S2 179.90(17) . 2
S9 U3 S2 89.95(9) . 4
S10 U3 S2 90.05(9) 5_554 4
S2 U3 S2 90.0 . 4
S2 U3 S2 90.0 2 4
S9 U3 S2 89.95(9) . 3
S10 U3 S2 90.05(9) 5_554 3
S2 U3 S2 90.0 . 3
S2 U3 S2 90.0 2 3
S2 U3 S2 179.90(17) 4 3
S9 U3 Ba2 124.42(2) . 7_554
S10 U3 Ba2 55.58(2) 5_554 7_554
S2 U3 Ba2 125.77(7) . 7_554
S2 U3 Ba2 54.30(6) 2 7_554
S2 U3 Ba2 54.41(7) 4 7_554
S2 U3 Ba2 125.66(7) 3 7_554
S9 U3 Ba2 124.42(2) . 6_554
S10 U3 Ba2 55.58(2) 5_554 6_554
S2 U3 Ba2 125.66(7) . 6_554
S2 U3 Ba2 54.41(7) 2 6_554
S2 U3 Ba2 125.77(7) 4 6_554
S2 U3 Ba2 54.30(6) 3 6_554
Ba2 U3 Ba2 71.36(2) 7_554 6_554
S9 U3 Ba2 124.42(2) . 8_554
S10 U3 Ba2 55.58(2) 5_554 8_554
S2 U3 Ba2 54.30(6) . 8_554
S2 U3 Ba2 125.77(7) 2 8_554
S2 U3 Ba2 125.66(7) 4 8_554
S2 U3 Ba2 54.41(7) 3 8_554
Ba2 U3 Ba2 111.15(4) 7_554 8_554
Ba2 U3 Ba2 71.36(2) 6_554 8_554
S9 U3 Ba2 124.42(2) . 5_554
S10 U3 Ba2 55.58(2) 5_554 5_554
S2 U3 Ba2 54.41(7) . 5_554
S2 U3 Ba2 125.66(7) 2 5_554
S2 U3 Ba2 54.30(6) 4 5_554
S2 U3 Ba2 125.77(7) 3 5_554
Ba2 U3 Ba2 71.36(2) 7_554 5_554
Ba2 U3 Ba2 111.15(4) 6_554 5_554
Ba2 U3 Ba2 71.36(2) 8_554 5_554
S9 U3 Ba1 54.65(2) . 4
S10 U3 Ba1 125.35(2) 5_554 4
S2 U3 Ba1 54.97(6) . 4
S2 U3 Ba1 124.96(7) 2 4
S2 U3 Ba1 54.52(7) 4 4
S2 U3 Ba1 125.41(7) 3 4
Ba2 U3 Ba1 108.916(15) 7_554 4
Ba2 U3 Ba1 179.05(4) 6_554 4
Ba2 U3 Ba1 109.268(15) 8_554 4
Ba2 U3 Ba1 69.775(10) 5_554 4
S9 U3 Ba1 54.65(2) . 2
S10 U3 Ba1 125.35(2) 5_554 2
S2 U3 Ba1 125.41(7) . 2
S2 U3 Ba1 54.52(7) 2 2
S2 U3 Ba1 54.97(6) 4 2
S2 U3 Ba1 124.96(7) 3 2
Ba2 U3 Ba1 69.775(10) 7_554 2
Ba2 U3 Ba1 108.915(15) 6_554 2
Ba2 U3 Ba1 179.05(4) 8_554 2
Ba2 U3 Ba1 109.268(15) 5_554 2
Ba1 U3 Ba1 70.44(2) 4 2
S3 Ba1 S7 147.29(8) 3 4_565
S3 Ba1 S4 75.28(9) 3 2_565
S7 Ba1 S4 72.03(9) 4_565 2_565
S3 Ba1 S8 83.70(8) 3 4_565
S7 Ba1 S8 89.60(8) 4_565 4_565
S4 Ba1 S8 80.21(11) 2_565 4_565
S3 Ba1 S9 68.56(9) 3 .
S7 Ba1 S9 136.43(11) 4_565 .
S4 Ba1 S9 129.35(8) 2_565 .
S8 Ba1 S9 127.61(11) 4_565 .
S3 Ba1 S2 135.99(7) 3 .
S7 Ba1 S2 70.17(8) 4_565 .
S4 Ba1 S2 129.83(9) 2_565 .
S8 Ba1 S2 130.42(8) 4_565 .
S9 Ba1 S2 68.15(8) . .
S3 Ba1 S2 87.72(8) 3 3
S7 Ba1 S2 85.94(8) 4_565 3
S4 Ba1 S2 76.58(9) 2_565 3
S8 Ba1 S2 156.63(9) 4_565 3
S9 Ba1 S2 67.91(8) . 3
S2 Ba1 S2 69.06(8) . 3
S3 Ba1 S3 85.11(11) 3 .
S7 Ba1 S3 121.78(8) 4_565 .
S4 Ba1 S3 144.24(10) 2_565 .
S8 Ba1 S3 67.97(9) 4_565 .
S9 Ba1 S3 66.20(8) . .
S2 Ba1 S3 84.74(7) . .
S2 Ba1 S3 132.95(7) 3 .
S3 Ba1 Ag1 42.77(6) 3 .
S7 Ba1 Ag1 126.51(7) 4_565 .
S4 Ba1 Ag1 78.33(8) 2_565 .
S8 Ba1 Ag1 41.38(5) 4_565 .
S9 Ba1 Ag1 96.71(9) . .
S2 Ba1 Ag1 151.76(5) . .
S2 Ba1 Ag1 128.85(6) 3 .
S3 Ba1 Ag1 67.14(5) . .
S3 Ba1 U3 97.63(6) 3 .
S7 Ba1 U3 98.33(7) 4_565 .
S4 Ba1 U3 117.45(8) 2_565 .
S8 Ba1 U3 162.12(8) 4_565 .
S9 Ba1 U3 39.58(9) . .
S2 Ba1 U3 40.90(4) . .
S2 Ba1 U3 40.87(4) 3 .
S3 Ba1 U3 94.31(5) . .
Ag1 Ba1 U3 134.99(3) . .
S3 Ba1 Ag2 83.21(6) 3 2_565
S7 Ba1 Ag2 72.24(5) 4_565 2_565
S4 Ba1 Ag2 39.00(8) 2_565 2_565
S8 Ba1 Ag2 119.13(8) 4_565 2_565
S9 Ba1 Ag2 101.23(6) . 2_565
S2 Ba1 Ag2 97.66(5) . 2_565
S2 Ba1 Ag2 37.94(4) 3 2_565
S3 Ba1 Ag2 165.42(6) . 2_565
Ag1 Ba1 Ag2 108.92(3) . 2_565
U3 Ba1 Ag2 78.66(2) . 2_565
S3 Ba1 U2 111.14(6) 3 3
S7 Ba1 U2 36.15(5) 4_565 3
S4 Ba1 U2 35.89(8) 2_565 3
S8 Ba1 U2 83.00(7) 4_565 3
S9 Ba1 U2 147.80(8) . 3
S2 Ba1 U2 101.21(5) . 3
S2 Ba1 U2 79.89(4) 3 3
S3 Ba1 U2 145.23(6) . 3
Ag1 Ba1 U2 103.46(2) . 3
U3 Ba1 U2 112.71(3) . 3
Ag2 Ba1 U2 48.534(15) 2_565 3
S1 Ba2 S6 80.92(9) 4 2_655
S1 Ba2 S7 149.70(8) 4 11_545
S6 Ba2 S7 68.80(9) 2_655 11_545
S1 Ba2 S2 133.83(7) 4 8
S6 Ba2 S2 128.71(9) 2_655 8
S7 Ba2 S2 69.91(7) 11_545 8
S1 Ba2 S2 86.94(7) 4 5
S6 Ba2 S2 78.17(8) 2_655 5
S7 Ba2 S2 85.86(8) 11_545 5
S2 Ba2 S2 69.78(9) 8 5
S1 Ba2 S5 83.27(8) 4 3_655
S6 Ba2 S5 77.62(11) 2_655 3_655
S7 Ba2 S5 91.09(8) 11_545 3_655
S2 Ba2 S5 131.97(8) 8 3_655
S2 Ba2 S5 155.02(9) 5 3_655
S1 Ba2 S10 66.23(9) 4 .
S6 Ba2 S10 133.20(8) 2_655 .
S7 Ba2 S10 136.10(11) 11_545 .
S2 Ba2 S10 68.15(9) 8 .
S2 Ba2 S10 68.09(9) 5 .
S5 Ba2 S10 127.06(12) 3_655 .
S1 Ba2 S1 81.98(10) 4 .
S6 Ba2 S1 143.57(9) 2_655 .
S7 Ba2 S1 123.53(7) 11_545 .
S2 Ba2 S1 85.53(7) 8 .
S2 Ba2 S1 132.58(6) 5 .
S5 Ba2 S1 68.60(9) 3_655 .
S10 Ba2 S1 65.23(8) . .
S1 Ba2 Ag3 41.70(6) 4 2_655
S6 Ba2 Ag3 40.37(7) 2_655 2_655
S7 Ba2 Ag3 108.26(6) 11_545 2_655
S2 Ba2 Ag3 142.44(5) 8 2_655
S2 Ba2 Ag3 72.67(5) 5 2_655
S5 Ba2 Ag3 84.87(8) 3_655 2_655
S10 Ba2 Ag3 97.23(4) . 2_655
S1 Ba2 Ag3 120.74(6) . 2_655
S1 Ba2 Ag1 43.15(5) 4 4
S6 Ba2 Ag1 80.94(7) 2_655 4
S7 Ba2 Ag1 128.38(6) 11_545 4
S2 Ba2 Ag1 150.11(6) 8 4
S2 Ba2 Ag1 128.34(5) 5 4
S5 Ba2 Ag1 40.70(5) 3_655 4
S10 Ba2 Ag1 95.09(10) . 4
S1 Ba2 Ag1 64.73(5) . 4
Ag3 Ba2 Ag1 61.10(3) 2_655 4
S1 Ba2 Ag3 118.81(6) 4 4_565
S6 Ba2 Ag3 135.42(8) 2_655 4_565
S7 Ba2 Ag3 85.40(5) 11_545 4_565
S2 Ba2 Ag3 67.96(5) 8 4_565
S2 Ba2 Ag3 137.31(5) 5 4_565
S5 Ba2 Ag3 66.83(8) 3_655 4_565
S10 Ba2 Ag3 90.62(3) . 4_565
S1 Ba2 Ag3 38.17(5) . 4_565
Ag3 Ba2 Ag3 149.08(4) 2_655 4_565
Ag1 Ba2 Ag3 88.51(3) 4 4_565
S1 Ba2 U3 95.79(6) 4 5
S6 Ba2 U3 119.18(8) 2_655 5
S7 Ba2 U3 97.91(7) 11_545 5
S2 Ba2 U3 41.11(4) 8 5
S2 Ba2 U3 41.10(4) 5 5
S5 Ba2 U3 162.91(8) 3_655 5
S10 Ba2 U3 39.71(10) . 5
S1 Ba2 U3 94.35(5) . 5
Ag3 Ba2 U3 105.81(3) 2_655 5
Ag1 Ba2 U3 133.61(3) 4 5
Ag3 Ba2 U3 99.31(2) 4_565 5
S9 Ba3 S3 64.01(5) . .
S9 Ba3 S3 64.01(5) . 2
S3 Ba3 S3 128.02(11) . 2
S9 Ba3 S3 64.01(5) . 4
S3 Ba3 S3 78.93(4) . 4
S3 Ba3 S3 78.93(4) 2 4
S9 Ba3 S3 64.01(5) . 3
S3 Ba3 S3 78.93(4) . 3
S3 Ba3 S3 78.93(4) 2 3
S3 Ba3 S3 128.02(11) 4 3
S9 Ba3 S1 117.96(5) . 2
S3 Ba3 S1 155.31(5) . 2
S3 Ba3 S1 60.16(5) 2 2
S3 Ba3 S1 80.61(5) 4 2
S3 Ba3 S1 125.04(5) 3 2
S9 Ba3 S1 117.96(5) . 4
S3 Ba3 S1 80.61(5) . 4
S3 Ba3 S1 125.04(5) 2 4
S3 Ba3 S1 60.16(5) 4 4
S3 Ba3 S1 155.31(5) 3 4
S1 Ba3 S1 77.30(5) 2 4
S9 Ba3 S1 117.96(5) . 3
S3 Ba3 S1 125.04(5) . 3
S3 Ba3 S1 80.61(5) 2 3
S3 Ba3 S1 155.31(5) 4 3
S3 Ba3 S1 60.16(5) 3 3
S1 Ba3 S1 77.30(5) 2 3
S1 Ba3 S1 124.08(11) 4 3
S9 Ba3 S1 117.96(5) . .
S3 Ba3 S1 60.16(5) . .
S3 Ba3 S1 155.31(5) 2 .
S3 Ba3 S1 125.04(5) 4 .
S3 Ba3 S1 80.61(5) 3 .
S1 Ba3 S1 124.08(11) 2 .
S1 Ba3 S1 77.30(5) 4 .
S1 Ba3 S1 77.30(5) 3 .
S9 Ba3 S10 180.0 . .
S3 Ba3 S10 115.99(5) . .
S3 Ba3 S10 115.99(5) 2 .
S3 Ba3 S10 115.99(5) 4 .
S3 Ba3 S10 115.99(5) 3 .
S1 Ba3 S10 62.04(5) 2 .
S1 Ba3 S10 62.04(5) 4 .
S1 Ba3 S10 62.04(5) 3 .
S1 Ba3 S10 62.04(5) . .
S9 Ba3 Ag1 90.65(3) . .
S3 Ba3 Ag1 63.26(5) . .
S3 Ba3 Ag1 117.38(5) 2 .
S3 Ba3 Ag1 141.27(6) 4 .
S3 Ba3 Ag1 39.63(5) 3 .
S1 Ba3 Ag1 138.10(6) 2 .
S1 Ba3 Ag1 117.50(6) 4 .
S1 Ba3 Ag1 61.81(5) 3 .
S1 Ba3 Ag1 40.98(5) . .
S10 Ba3 Ag1 89.35(3) . .
S9 Ba3 Ag1 90.65(3) . 3
S3 Ba3 Ag1 141.27(6) . 3
S3 Ba3 Ag1 39.63(5) 2 3
S3 Ba3 Ag1 117.38(5) 4 3
S3 Ba3 Ag1 63.26(5) 3 3
S1 Ba3 Ag1 61.81(5) 2 3
S1 Ba3 Ag1 138.10(6) 4 3
S1 Ba3 Ag1 40.98(5) 3 3
S1 Ba3 Ag1 117.50(6) . 3
S10 Ba3 Ag1 89.35(3) . 3
Ag1 Ba3 Ag1 89.993(1) . 3
S8 Ag1 S5 128.58(9) 4_565 2_565
S8 Ag1 S3 110.22(11) 4_565 3
S5 Ag1 S3 98.87(12) 2_565 3
S8 Ag1 S1 96.09(12) 4_565 .
S5 Ag1 S1 110.18(11) 2_565 .
S3 Ag1 S1 113.47(7) 3 .
S8 Ag1 U1 141.27(11) 4_565 2_565
S5 Ag1 U1 51.79(10) 2_565 2_565
S3 Ag1 U1 47.32(7) 3 2_565
S1 Ag1 U1 120.96(7) . 2_565
S8 Ag1 U1 48.76(10) 4_565 3_655
S5 Ag1 U1 140.68(10) 2_565 3_655
S3 Ag1 U1 119.22(7) 3 3_655
S1 Ag1 U1 47.66(7) . 3_655
U1 Ag1 U1 161.66(2) 2_565 3_655
S8 Ag1 Ba1 56.81(8) 4_565 .
S5 Ag1 Ba1 139.28(9) 2_565 .
S3 Ag1 Ba1 54.14(7) 3 .
S1 Ag1 Ba1 108.80(7) . .
U1 Ag1 Ba1 97.37(3) 2_565 .
U1 Ag1 Ba1 76.94(3) 3_655 .
S8 Ag1 Ba2 137.17(9) 4_565 3
S5 Ag1 Ba2 56.24(8) 2_565 3
S3 Ag1 Ba2 110.33(7) 3 3
S1 Ag1 Ba2 54.87(7) . 3
U1 Ag1 Ba2 79.00(3) 2_565 3
U1 Ag1 Ba2 98.41(3) 3_655 3
Ba1 Ag1 Ba2 154.11(2) . 3
S8 Ag1 Ba3 114.24(10) 4_565 .
S5 Ag1 Ba3 117.15(10) 2_565 .
S3 Ag1 Ba3 56.82(7) 3 .
S1 Ag1 Ba3 56.65(7) . .
U1 Ag1 Ba3 81.544(18) 2_565 .
U1 Ag1 Ba3 80.162(18) 3_655 .
Ba1 Ag1 Ba3 76.10(3) . .
Ba2 Ag1 Ba3 78.02(3) 3 .
S2 Ag2 S2 138.48(10) 14_554 4_565
S2 Ag2 S4 103.11(8) 14_554 .
S2 Ag2 S4 103.11(8) 4_565 .
S2 Ag2 S6 104.35(8) 14_554 9_454
S2 Ag2 S6 104.35(8) 4_565 9_454
S4 Ag2 S6 95.85(11) . 9_454
S2 Ag2 Ag3 89.15(9) 14_554 9_454
S2 Ag2 Ag3 89.15(9) 4_565 9_454
S4 Ag2 Ag3 142.61(10) . 9_454
S6 Ag2 Ag3 46.76(9) 9_454 9_454
S2 Ag2 U2 110.74(5) 14_554 3
S2 Ag2 U2 110.74(5) 4_565 3
S4 Ag2 U2 47.65(10) . 3
S6 Ag2 U2 48.20(9) 9_454 3
Ag3 Ag2 U2 94.96(4) 9_454 3
S2 Ag2 Ba2 146.26(10) 14_554 7_564
S2 Ag2 Ba2 52.57(7) 4_565 7_564
S4 Ag2 Ba2 102.97(6) . 7_564
S6 Ag2 Ba2 51.87(3) 9_454 7_564
Ag3 Ag2 Ba2 57.23(2) 9_454 7_564
U2 Ag2 Ba2 73.11(2) 3 7_564
S2 Ag2 Ba2 52.57(7) 14_554 10_554
S2 Ag2 Ba2 146.26(10) 4_565 10_554
S4 Ag2 Ba2 102.97(6) . 10_554
S6 Ag2 Ba2 51.87(3) 9_454 10_554
Ag3 Ag2 Ba2 57.23(2) 9_454 10_554
U2 Ag2 Ba2 73.11(2) 3 10_554
Ba2 Ag2 Ba2 100.65(4) 7_564 10_554
S2 Ag2 Ba1 146.30(10) 14_554 2_565
S2 Ag2 Ba1 52.75(7) 4_565 2_565
S4 Ag2 Ba1 50.92(2) . 2_565
S6 Ag2 Ba1 99.94(6) 9_454 2_565
Ag3 Ag2 Ba1 124.55(2) 9_454 2_565
U2 Ag2 Ba1 69.87(2) 3 2_565
Ba2 Ag2 Ba1 67.362(11) 7_564 2_565
Ba2 Ag2 Ba1 142.95(3) 10_554 2_565
S2 Ag2 Ba1 52.75(7) 14_554 15_554
S2 Ag2 Ba1 146.30(10) 4_565 15_554
S4 Ag2 Ba1 50.92(2) . 15_554
S6 Ag2 Ba1 99.94(6) 9_454 15_554
Ag3 Ag2 Ba1 124.55(2) 9_454 15_554
U2 Ag2 Ba1 69.87(2) 3 15_554
Ba2 Ag2 Ba1 142.95(3) 7_564 15_554
Ba2 Ag2 Ba1 67.362(11) 10_554 15_554
Ba1 Ag2 Ba1 100.45(4) 2_565 15_554
S6 Ag3 S1 120.39(8) . 13_554
S6 Ag3 S1 120.39(8) . 3_655
S1 Ag3 S1 110.04(14) 13_554 3_655
S6 Ag3 U1 150.67(12) . 2_665
S1 Ag3 U1 55.03(7) 13_554 2_665
S1 Ag3 U1 55.03(7) 3_655 2_665
S6 Ag3 Ag2 53.79(11) . 9_545
S1 Ag3 Ag2 121.09(7) 13_554 9_545
S1 Ag3 Ag2 121.09(7) 3_655 9_545
U1 Ag3 Ag2 155.55(5) 2_665 9_545
S6 Ag3 Ba2 61.65(2) . 2_655
S1 Ag3 Ba2 163.62(9) 13_554 2_655
S1 Ag3 Ba2 61.13(7) 3_655 2_655
U1 Ag3 Ba2 114.23(3) 2_665 2_655
Ag2 Ag3 Ba2 74.05(3) 9_545 2_655
S6 Ag3 Ba2 61.65(2) . 15_554
S1 Ag3 Ba2 61.13(7) 13_554 15_554
S1 Ag3 Ba2 163.62(9) 3_655 15_554
U1 Ag3 Ba2 114.23(3) 2_665 15_554
Ag2 Ag3 Ba2 74.05(3) 9_545 15_554
Ba2 Ag3 Ba2 123.30(4) 2_655 15_554
S6 Ag3 Ba2 121.43(9) . 3_655
S1 Ag3 Ba2 111.60(8) 13_554 3_655
S1 Ag3 Ba2 56.75(7) 3_655 3_655
U1 Ag3 Ba2 82.02(3) 2_665 3_655
Ag2 Ag3 Ba2 77.76(3) 9_545 3_655
Ba2 Ag3 Ba2 76.11(2) 2_655 3_655
Ba2 Ag3 Ba2 138.09(4) 15_554 3_655
S6 Ag3 Ba2 121.43(9) . 13_554
S1 Ag3 Ba2 56.75(7) 13_554 13_554
S1 Ag3 Ba2 111.60(8) 3_655 13_554
U1 Ag3 Ba2 82.02(3) 2_665 13_554
Ag2 Ag3 Ba2 77.76(3) 9_545 13_554
Ba2 Ag3 Ba2 138.09(4) 2_655 13_554
Ba2 Ag3 Ba2 76.11(2) 15_554 13_554
Ba2 Ag3 Ba2 68.01(3) 3_655 13_554
S4 Ag4 S4 90.7(2) 4 3_655
S4 Ag4 S8 100.69(7) 4 2_655
S4 Ag4 S8 100.69(7) 3_655 2_655
S4 Ag4 S8 100.69(7) 4 .
S4 Ag4 S8 100.69(7) 3_655 .
S8 Ag4 S8 149.38(19) 2_655 .
S4 Ag4 U2 45.36(10) 4 .
S4 Ag4 U2 45.36(10) 3_655 .
S8 Ag4 U2 105.31(10) 2_655 .
S8 Ag4 U2 105.31(10) . .
S5 Ag5 S5 162.7(2) 4 3_655
S5 Ag5 S6 97.02(9) 4 .
S5 Ag5 S6 97.02(9) 3_655 .
S5 Ag5 S6 97.02(9) 4 2_655
S5 Ag5 S6 97.02(9) 3_655 2_655
S6 Ag5 S6 70.83(17) . 2_655
Ag3 S1 U1 76.57(9) 4_565 3_655
Ag3 S1 Ag1 95.72(11) 4_565 .
U1 S1 Ag1 84.40(9) 3_655 .
Ag3 S1 Ba2 77.17(8) 4_565 3
U1 S1 Ba2 148.93(12) 3_655 3
Ag1 S1 Ba2 81.98(8) . 3
Ag3 S1 Ba2 85.08(9) 4_565 .
U1 S1 Ba2 103.19(9) 3_655 .
Ag1 S1 Ba2 172.33(11) . .
Ba2 S1 Ba2 90.78(7) 3 .
Ag3 S1 Ba3 174.95(12) 4_565 .
U1 S1 Ba3 107.80(10) 3_655 .
Ag1 S1 Ba3 82.37(8) . .
Ba2 S1 Ba3 97.91(8) 3 .
Ba2 S1 Ba3 96.20(8) . .
Ag2 S2 U3 170.95(9) 3_655 .
Ag2 S2 Ba2 101.94(9) 3_655 8_554
U3 S2 Ba2 84.59(7) . 8_554
Ag2 S2 Ba2 89.08(8) 3_655 5_554
U3 S2 Ba2 84.50(7) . 5_554
Ba2 S2 Ba2 91.21(9) 8_554 5_554
Ag2 S2 Ba1 101.65(9) 3_655 .
U3 S2 Ba1 84.58(8) . .
Ba2 S2 Ba1 88.89(5) 8_554 .
Ba2 S2 Ba1 169.02(7) 5_554 .
Ag2 S2 Ba1 89.32(8) 3_655 4
U3 S2 Ba1 84.16(7) . 4
Ba2 S2 Ba1 168.73(7) 8_554 4
Ba2 S2 Ba1 88.45(5) 5_554 4
Ba1 S2 Ba1 89.31(9) . 4
U1 S3 Ag1 84.54(9) 3_655 4
U1 S3 Ba1 149.31(13) 3_655 4
Ag1 S3 Ba1 83.08(9) 4 4
U1 S3 Ba1 102.47(10) 3_655 .
Ag1 S3 Ba1 172.77(12) 4 .
Ba1 S3 Ba1 91.54(8) 4 .
U1 S3 Ba3 110.45(10) 3_655 .
Ag1 S3 Ba3 83.55(8) 4 .
Ba1 S3 Ba3 95.92(8) 4 .
Ba1 S3 Ba3 92.24(8) . .
Ag2 S4 U2 84.98(13) . 3
Ag2 S4 Ag4 173.92(19) . 3
U2 S4 Ag4 88.94(14) 3 3
Ag2 S4 Ba1 90.09(8) . 2_565
U2 S4 Ba1 98.05(8) 3 2_565
Ag4 S4 Ba1 90.77(8) 3 2_565
Ag2 S4 Ba1 90.09(8) . 15_554
U2 S4 Ba1 98.05(8) 3 15_554
Ag4 S4 Ba1 90.77(8) 3 15_554
Ba1 S4 Ba1 163.86(15) 2_565 15_554
Ag5 S5 Ag1 84.83(12) 3 15_554
Ag5 S5 Ag1 84.83(12) 3 2_565
Ag1 S5 Ag1 108.86(16) 15_554 2_565
Ag5 S5 U1 156.66(19) 3 .
Ag1 S5 U1 81.67(11) 15_554 .
Ag1 S5 U1 81.67(11) 2_565 .
Ag5 S5 Ba2 94.86(11) 3 14_554
Ag1 S5 Ba2 83.06(4) 15_554 14_554
Ag1 S5 Ba2 167.96(13) 2_565 14_554
U1 S5 Ba2 102.26(11) . 14_554
Ag5 S5 Ba2 94.86(11) 3 4_565
Ag1 S5 Ba2 167.96(13) 15_554 4_565
Ag1 S5 Ba2 83.06(4) 2_565 4_565
U1 S5 Ba2 102.26(11) . 4_565
Ba2 S5 Ba2 84.97(10) 14_554 4_565
Ag3 S6 Ag2 79.45(13) . 9_545
Ag3 S6 U2 163.4(2) . 11_545
Ag2 S6 U2 83.91(12) 9_545 11_545
Ag3 S6 Ag5 91.08(14) . .
Ag2 S6 Ag5 170.53(17) 9_545 .
U2 S6 Ag5 105.56(14) 11_545 .
Ag3 S6 Ba2 77.97(7) . 2_655
Ag2 S6 Ba2 88.25(8) 9_545 2_655
U2 S6 Ba2 101.65(7) 11_545 2_655
Ag5 S6 Ba2 89.78(8) . 2_655
Ag3 S6 Ba2 77.97(7) . 15_554
Ag2 S6 Ba2 88.25(8) 9_545 15_554
U2 S6 Ba2 101.65(7) 11_545 15_554
Ag5 S6 Ba2 89.78(8) . 15_554
Ba2 S6 Ba2 155.92(14) 2_655 15_554
U2 S7 Ba1 97.93(11) . 13_554
U2 S7 Ba1 97.93(11) . 3_655
Ba1 S7 Ba1 87.62(12) 13_554 3_655
U2 S7 Ba2 101.40(10) . 6_654
Ba1 S7 Ba2 160.67(10) 13_554 6_654
Ba1 S7 Ba2 90.18(2) 3_655 6_654
U2 S7 Ba2 101.40(10) . 12_554
Ba1 S7 Ba2 90.18(2) 13_554 12_554
Ba1 S7 Ba2 160.67(10) 3_655 12_554
Ba2 S7 Ba2 85.57(12) 6_654 12_554
Ag1 S8 Ag1 108.85(16) 13_554 3_655
Ag1 S8 U1 86.40(11) 13_554 2_665
Ag1 S8 U1 86.40(11) 3_655 2_665
Ag1 S8 Ag4 85.63(12) 13_554 .
Ag1 S8 Ag4 85.63(12) 3_655 .
U1 S8 Ag4 166.27(18) 2_665 .
Ag1 S8 Ba1 81.81(4) 13_554 13_554
Ag1 S8 Ba1 167.19(15) 3_655 13_554
U1 S8 Ba1 101.70(11) 2_665 13_554
Ag4 S8 Ba1 88.20(10) . 13_554
Ag1 S8 Ba1 167.19(15) 13_554 3_655
Ag1 S8 Ba1 81.81(4) 3_655 3_655
U1 S8 Ba1 101.70(11) 2_665 3_655
Ag4 S8 Ba1 88.20(10) . 3_655
Ba1 S8 Ba1 86.79(11) 13_554 3_655
U3 S9 Ba1 85.78(9) . 2
U3 S9 Ba1 85.78(9) . 3
Ba1 S9 Ba1 89.689(14) 2 3
U3 S9 Ba1 85.78(9) . 4
Ba1 S9 Ba1 89.689(14) 2 4
Ba1 S9 Ba1 171.55(18) 3 4
U3 S9 Ba1 85.78(9) . .
Ba1 S9 Ba1 171.55(18) 2 .
Ba1 S9 Ba1 89.688(14) 3 .
Ba1 S9 Ba1 89.690(14) 4 .
U3 S9 Ba3 180.0 . .
Ba1 S9 Ba3 94.22(9) 2 .
Ba1 S9 Ba3 94.22(9) 3 .
Ba1 S9 Ba3 94.22(9) 4 .
Ba1 S9 Ba3 94.22(9) . .
U3 S10 Ba2 84.71(10) 5 .
U3 S10 Ba2 84.71(10) 5 2
Ba2 S10 Ba2 169.4(2) . 2
U3 S10 Ba2 84.71(10) 5 3
Ba2 S10 Ba2 89.513(19) . 3
Ba2 S10 Ba2 89.513(19) 2 3
U3 S10 Ba2 84.71(10) 5 4
Ba2 S10 Ba2 89.513(19) . 4
Ba2 S10 Ba2 89.513(19) 2 4
Ba2 S10 Ba2 169.4(2) 3 4
U3 S10 Ba3 180.0 5 .
Ba2 S10 Ba3 95.29(10) . .
Ba2 S10 Ba3 95.29(10) 2 .
Ba2 S10 Ba3 95.29(10) 3 .
Ba2 S10 Ba3 95.29(10) 4 .

loop_
_geom_bond_atom_site_label_1
_geom_bond_atom_site_label_2
_geom_bond_distance
_geom_bond_site_symmetry_2
U1 S3 2.560(3) 14_554
U1 S3 2.560(3) 4_565
U1 S1 2.662(3) 14_554
U1 S1 2.662(3) 4_565
U1 S8 2.700(5) 2_665
U1 S5 2.753(5) .
U1 Ag3 3.1597(17) 2_665
U1 Ag1 3.4664(12) 15_554
U1 Ag1 3.4664(12) 2_565
U1 Ag1 3.5841(12) 4_565
U1 Ag1 3.5841(12) 14_554
U2 S4 2.596(4) 4
U2 S4 2.596(4) 3_655
U2 S7 2.612(3) 2_655
U2 S7 2.612(3) .
U2 S6 2.624(4) 12_554
U2 S6 2.624(4) 11_544
U2 Ag2 3.5001(9) 4
U2 Ag2 3.5001(9) 3_655
U2 Ag4 3.649(2) .
U2 Ba1 4.3855(8) 3_655
U2 Ba1 4.3855(8) 13_554
U2 Ba1 4.3855(8) 4
U3 S9 2.538(5) .
U3 S10 2.539(6) 5_554
U3 S2 2.6134(19) .
U3 S2 2.6134(19) 2
U3 S2 2.6134(19) 4
U3 S2 2.6134(19) 3
U3 Ba2 3.9575(11) 7_554
U3 Ba2 3.9575(11) 6_554
U3 Ba2 3.9575(11) 8_554
U3 Ba2 3.9575(11) 5_554
U3 Ba1 3.9733(11) 4
U3 Ba1 3.9733(11) 2
Ba1 S3 3.095(3) 3
Ba1 S7 3.181(4) 4_565
Ba1 S4 3.1893(9) 2_565
Ba1 S8 3.205(3) 4_565
Ba1 S9 3.2495(8) .
Ba1 S2 3.250(3) .
Ba1 S2 3.271(3) 3
Ba1 S3 3.298(3) .
Ba1 Ag1 3.7911(13) .
Ba1 Ag2 4.1086(12) 2_565
Ba1 U2 4.3855(8) 3
Ba2 S1 3.198(3) 4
Ba2 S6 3.2036(11) 2_655
Ba2 S7 3.224(4) 11_545
Ba2 S2 3.228(3) 8
Ba2 S2 3.233(3) 5
Ba2 S5 3.242(3) 3_655
Ba2 S10 3.2784(9) .
Ba2 S1 3.287(3) .
Ba2 Ag3 3.5600(9) 2_655
Ba2 Ag1 3.8713(13) 4
Ba2 Ag3 3.9158(14) 4_565
Ba2 U3 3.9574(11) 5
Ba3 S9 3.343(6) .
Ba3 S3 3.403(3) .
Ba3 S3 3.404(3) 2
Ba3 S3 3.404(3) 4
Ba3 S3 3.404(3) 3
Ba3 S1 3.405(3) 2
Ba3 S1 3.405(3) 4
Ba3 S1 3.405(3) 3
Ba3 S1 3.405(3) .
Ba3 S10 3.461(6) .
Ba3 Ag1 4.0406(7) .
Ba3 Ag1 4.0407(7) 3
Ag1 S8 2.532(3) 4_565
Ag1 S5 2.543(3) 2_565
Ag1 S3 2.593(3) 3
Ag1 S1 2.674(3) .
Ag1 U1 3.4664(12) 2_565
Ag1 U1 3.5840(12) 3_655
Ag1 Ba2 3.8713(13) 3
Ag2 S2 2.5261(19) 14_554
Ag2 S2 2.5261(19) 4_565
Ag2 S4 2.585(5) .
Ag2 S6 2.611(4) 9_454
Ag2 Ag3 3.182(2) 9_454
Ag2 U2 3.5001(9) 3
Ag2 Ba2 4.0707(12) 7_564
Ag2 Ba2 4.0707(12) 10_554
Ag2 Ba1 4.1087(12) 2_565
Ag2 Ba1 4.1087(12) 15_554
Ag3 S6 2.358(4) .
Ag3 S1 2.429(3) 13_554
Ag3 S1 2.429(3) 3_655
Ag3 U1 3.1597(17) 2_665
Ag3 Ag2 3.182(2) 9_545
Ag3 Ba2 3.5600(9) 2_655
Ag3 Ba2 3.5600(9) 15_554
Ag3 Ba2 3.9158(13) 3_655
Ag3 Ba2 3.9158(13) 13_554
Ag4 S4 2.612(5) 4
Ag4 S4 2.612(5) 3_655
Ag4 S8 2.737(4) 2_655
Ag4 S8 2.738(4) .
Ag5 S5 2.534(4) 4
Ag5 S5 2.534(4) 3_655
Ag5 S6 2.852(5) .
Ag5 S6 2.852(5) 2_655
S1 Ag3 2.429(3) 4_565
S1 U1 2.662(3) 3_655
S1 Ba2 3.198(3) 3
S2 Ag2 2.5261(19) 3_655
S2 Ba2 3.228(3) 8_554
S2 Ba2 3.233(3) 5_554
S2 Ba1 3.271(3) 4
S3 U1 2.560(3) 3_655
S3 Ag1 2.593(3) 4
S3 Ba1 3.095(3) 4
S4 U2 2.597(4) 3
S4 Ag4 2.612(5) 3
S4 Ba1 3.1894(9) 2_565
S4 Ba1 3.1894(9) 15_554
S5 Ag5 2.534(4) 3
S5 Ag1 2.543(3) 15_554
S5 Ag1 2.543(3) 2_565
S5 Ba2 3.242(3) 14_554
S5 Ba2 3.242(3) 4_565
S6 Ag2 2.611(4) 9_545
S6 U2 2.624(4) 11_545
S6 Ba2 3.2035(11) 2_655
S6 Ba2 3.2035(11) 15_554
S7 Ba1 3.181(4) 13_554
S7 Ba1 3.181(4) 3_655
S7 Ba2 3.224(4) 6_654
S7 Ba2 3.224(4) 12_554
S8 Ag1 2.532(3) 13_554
S8 Ag1 2.532(3) 3_655
S8 U1 2.700(5) 2_665
S8 Ba1 3.205(3) 13_554
S8 Ba1 3.205(3) 3_655
S9 Ba1 3.2495(8) 2
S9 Ba1 3.2495(8) 3
S9 Ba1 3.2495(8) 4
S10 U3 2.539(6) 5
S10 Ba2 3.2784(9) 2
S10 Ba2 3.2784(9) 3
S10 Ba2 3.2784(9) 4
